data_7056737
loop_
_publ_author_name
'Banerjee, Saikat'
'Ghorai, Pravat'
'Brand\~ao, Paula'
'Ghosh, Dipanjan'
'Bhuiya, Sutanwi'
'Chattopadhyay, Dhrubajyoti'
'Das, Suman'
'Saha, Amrita'

_publ_section_title
;
 Syntheses, crystal structures, DNA binding, DNA cleavage, molecular
 docking and DFT study of Cu(ii) complexes involving N2O4 donor azo Schiff
 base ligands
;
_journal_issue 1
_journal_name_full 'New Journal of Chemistry'
_journal_page_first 246
_journal_paper_doi 10.1039/C7NJ03293E
_journal_volume 42
_journal_year 2018
_chemical_formula_sum 'C33 H33 Cu N6 O6'
_chemical_formula_weight 673.19
_space_group_crystal_system triclinic
_space_group_IT_number 2
_space_group_name_Hall '-P 1'
_space_group_name_H-M_alt 'P -1'
_symmetry_space_group_name_Hall '-P 1'
_symmetry_space_group_name_H-M 'P -1'
_atom_sites_solution_hydrogens mixed
_audit_creation_method SHELXL-2013
_audit_update_record
;
2016-05-05 deposited with the CCDC.
2017-11-09 downloaded from the CCDC.
;
_cell_angle_alpha 71.986(4)
_cell_angle_beta 83.215(5)
_cell_angle_gamma 85.146(5)
_cell_formula_units_Z 2
_cell_length_a 9.5695(11)
_cell_length_b 10.6070(10)
_cell_length_c 16.3461(15)
_cell_measurement_reflns_used 999
_cell_measurement_temperature 150(2)
_cell_measurement_theta_max 25.00
_cell_measurement_theta_min 2.98
_cell_volume 1564.8(3)
_computing_structure_refinement 'SHELXL-2013 (Sheldrick, 2013)'
_diffrn_ambient_temperature 150(2)
_diffrn_measured_fraction_theta_full 0.993
_diffrn_measured_fraction_theta_max 0.990
_diffrn_measurement_device_type CCD
_diffrn_measurement_method 'omega and phi scans'
_diffrn_radiation_type MoK\a
_diffrn_radiation_wavelength 0.71073
_diffrn_reflns_av_unetI/netI 0.0782
_diffrn_reflns_Laue_measured_fraction_full 0.993
_diffrn_reflns_Laue_measured_fraction_max 0.990
_diffrn_reflns_limit_h_max 11
_diffrn_reflns_limit_h_min -11
_diffrn_reflns_limit_k_max 12
_diffrn_reflns_limit_k_min -12
_diffrn_reflns_limit_l_max 19
_diffrn_reflns_limit_l_min 0
_diffrn_reflns_number 5952
_diffrn_reflns_point_group_measured_fraction_full 0.993
_diffrn_reflns_point_group_measured_fraction_max 0.990
_diffrn_reflns_theta_full 25.242
_diffrn_reflns_theta_max 25.761
_diffrn_reflns_theta_min 2.146
_diffrn_source 'fine-focus sealed tube'
_exptl_absorpt_coefficient_mu 0.753
_exptl_absorpt_correction_type multi-scan
_exptl_crystal_colour brown
_exptl_crystal_density_diffrn 1.429
_exptl_crystal_description needle
_exptl_crystal_F_000 700
_exptl_crystal_size_max 0.300
_exptl_crystal_size_mid 0.040
_exptl_crystal_size_min 0.020
_exptl_transmission_factor_max 0.7453
_exptl_transmission_factor_min 0.4607
_refine_diff_density_max 0.694
_refine_diff_density_min -0.855
_refine_diff_density_rms 0.108
_refine_ls_extinction_method none
_refine_ls_goodness_of_fit_ref 1.052
_refine_ls_hydrogen_treatment mixed
_refine_ls_matrix_type full
_refine_ls_number_parameters 440
_refine_ls_number_reflns 5952
_refine_ls_number_restraints 2
_refine_ls_restrained_S_all 1.052
_refine_ls_R_factor_all 0.1027
_refine_ls_R_factor_gt 0.0582
_refine_ls_shift/su_max 0.001
_refine_ls_shift/su_mean 0.000
_refine_ls_structure_factor_coef Fsqd
_refine_ls_weighting_details 'w=1/[\s^2^(Fo^2^)+(0.0777P)^2^+1.3492P] where P=(Fo^2^+2Fc^2^)/3'
_refine_ls_weighting_scheme calc
_refine_ls_wR_factor_gt 0.1351
_refine_ls_wR_factor_ref 0.1572
_reflns_Friedel_coverage 0.000
_reflns_number_gt 4234
_reflns_number_total 5952
_reflns_threshold_expression 'I > 2\s(I)'
_cod_data_source_file c7nj03293e2.cif
_cod_data_source_block twin5_2
_cod_depositor_comments 'Adding full bibliography for 7056737--7056739.cif.'
_cod_database_code 7056737
_shelx_space_group_comment
;
The symmetry employed for this shelxl refinement is uniquely defined
by the following loop, which should always be used as a source of
symmetry information in preference to the above space-group names.
They are only intended as comments.
;
_shelx_estimated_absorpt_t_min 0.806
_shelx_estimated_absorpt_t_max 0.985
_shelxl_version_number 2013-4

loop_
_space_group_symop_operation_xyz
'x, y, z'
'-x, -y, -z'

loop_
_atom_site_label
_atom_site_type_symbol
_atom_site_fract_x
_atom_site_fract_y
_atom_site_fract_z
_atom_site_U_iso_or_equiv
_atom_site_adp_type
_atom_site_occupancy
_atom_site_site_symmetry_order
_atom_site_calc_flag
_atom_site_refinement_flags_posn
_atom_site_refinement_flags_adp
_atom_site_refinement_flags_occupancy
_atom_site_disorder_assembly
_atom_site_disorder_group
Cu Cu 0.74338(6) 0.53335(5) 0.49824(4) 0.02605(17) Uani 1 1 d . . . . .
O1 O 0.8190(3) 0.3679(3) 0.5665(2) 0.0263(7) Uani 1 1 d . . . . .
C2 C 0.8979(4) 0.3499(5) 0.6306(3) 0.0263(10) Uani 1 1 d . . . . .
C3 C 0.9232(5) 0.2166(5) 0.6839(3) 0.0286(10) Uani 1 1 d . . . . .
C4 C 1.0093(5) 0.1874(5) 0.7486(3) 0.0322(11) Uani 1 1 d . . . . .
H4 H 1.0234 0.0982 0.7835 0.039 Uiso 1 1 calc R U . . .
C5 C 1.0774(5) 0.2894(5) 0.7637(3) 0.0302(11) Uani 1 1 d . . . . .
C6 C 1.0556(4) 0.4187(5) 0.7139(3) 0.0287(11) Uani 1 1 d . . . . .
H6 H 1.1034 0.4870 0.7235 0.034 Uiso 1 1 calc R U . . .
C7 C 0.9632(5) 0.4508(4) 0.6487(3) 0.0261(10) Uani 1 1 d . . . . .
O8 O 0.8533(3) 0.1250(3) 0.6625(2) 0.0362(8) Uani 1 1 d . . . . .
C9 C 0.8898(6) -0.0120(5) 0.7034(4) 0.0449(14) Uani 1 1 d . . . . .
H9A H 0.9899 -0.0305 0.6882 0.054 Uiso 1 1 calc R U . . .
H9B H 0.8329 -0.0676 0.6837 0.054 Uiso 1 1 calc R U . . .
H9C H 0.8716 -0.0317 0.7662 0.054 Uiso 1 1 calc R U . . .
N10 N 1.1681(4) 0.2669(4) 0.8305(3) 0.0320(9) Uani 1 1 d . . . . .
N11 N 1.1654(4) 0.1498(4) 0.8818(3) 0.0358(10) Uani 1 1 d . . . . .
C12 C 1.2526(5) 0.1254(5) 0.9508(3) 0.0315(11) Uani 1 1 d . . . . .
C13 C 1.2274(5) 0.0107(5) 1.0178(3) 0.0401(13) Uani 1 1 d . . . . .
H13 H 1.1572 -0.0458 1.0153 0.048 Uiso 1 1 calc R U . . .
C14 C 1.3041(6) -0.0219(6) 1.0882(4) 0.0424(13) Uani 1 1 d . . . . .
H14 H 1.2854 -0.1009 1.1342 0.051 Uiso 1 1 calc R U . . .
C15 C 1.4072(5) 0.0573(5) 1.0936(3) 0.0356(12) Uani 1 1 d . . . . .
C16 C 1.4342(5) 0.1706(5) 1.0248(3) 0.0379(12) Uani 1 1 d . . . . .
H16 H 1.5068 0.2253 1.0265 0.046 Uiso 1 1 calc R U . . .
C17 C 1.3576(5) 0.2052(5) 0.9539(3) 0.0367(12) Uani 1 1 d . . . . .
H17 H 1.3770 0.2835 0.9075 0.044 Uiso 1 1 calc R U . . .
C18 C 1.4916(6) 0.0221(6) 1.1710(4) 0.0467(14) Uani 1 1 d . . . . .
H18A H 1.4368 0.0492 1.2179 0.056 Uiso 1 1 calc R U . . .
H18B H 1.5798 0.0683 1.1548 0.056 Uiso 1 1 calc R U . . .
H18C H 1.5127 -0.0740 1.1904 0.056 Uiso 1 1 calc R U . . .
C19 C 0.9417(4) 0.5898(5) 0.6010(3) 0.0260(10) Uani 1 1 d . . . . .
H19 H 0.9971 0.6509 0.6131 0.031 Uiso 1 1 calc R U . . .
N20 N 0.8543(4) 0.6380(4) 0.5436(2) 0.0268(9) Uani 1 1 d . . . . .
C21 C 0.8507(5) 0.7812(5) 0.4970(4) 0.0371(12) Uani 1 1 d . . . . .
H21A H 0.8807 0.7930 0.4352 0.044 Uiso 1 1 calc R U . . .
H21B H 0.9205 0.8228 0.5193 0.044 Uiso 1 1 calc R U . . .
C22 C 0.7082(6) 0.8551(5) 0.5039(5) 0.0444(13) Uani 1 1 d . . . . .
O23 O 0.6853(6) 0.9154(5) 0.5684(3) 0.0399(16) Uani 0.683(8) 1 d . . P A 1
H23 H 0.7158 0.9921 0.5499 0.048 Uiso 0.683(8) 1 calc R U P A 1
O24 O 0.6991(11) 0.9628(9) 0.4422(6) 0.032(3) Uani 0.317(8) 1 d . . P A 2
H24 H 0.7364 1.0231 0.4541 0.038 Uiso 0.317(8) 1 calc R U P A 2
C25 C 0.5839(5) 0.7745(5) 0.5104(4) 0.0369(12) Uani 1 1 d . . . . .
H25A H 0.5599 0.7246 0.5719 0.044 Uiso 1 1 calc R U . . .
H25B H 0.5023 0.8355 0.4905 0.044 Uiso 1 1 calc R U . . .
N26 N 0.6064(4) 0.6805(4) 0.4601(2) 0.0268(8) Uani 1 1 d . . . . .
C27 C 0.5229(5) 0.6923(4) 0.4014(3) 0.0258(10) Uani 1 1 d . . . . .
H27 H 0.4537 0.7637 0.3928 0.031 Uiso 1 1 calc R U . . .
C28 C 0.5252(4) 0.6072(5) 0.3479(3) 0.0255(10) Uani 1 1 d . . . . .
C29 C 0.6112(5) 0.4887(5) 0.3609(3) 0.0266(10) Uani 1 1 d . . . . .
C30 C 0.6049(5) 0.4114(5) 0.3036(3) 0.0286(11) Uani 1 1 d . . . . .
C31 C 0.5161(5) 0.4487(5) 0.2392(3) 0.0300(11) Uani 1 1 d . . . . .
H31 H 0.5128 0.3955 0.2022 0.036 Uiso 1 1 calc R U . . .
C32 C 0.4298(4) 0.5661(5) 0.2279(3) 0.0278(10) Uani 1 1 d . . . . .
C33 C 0.4330(4) 0.6416(5) 0.2818(3) 0.0268(10) Uani 1 1 d . . . . .
H33 H 0.3720 0.7189 0.2749 0.032 Uiso 1 1 calc R U . . .
O34 O 0.6944(3) 0.4427(3) 0.4228(2) 0.0289(7) Uani 1 1 d . . . . .
O35 O 0.6923(3) 0.2996(3) 0.3201(2) 0.0341(8) Uani 1 1 d . . . . .
C36 C 0.6694(6) 0.2032(5) 0.2796(4) 0.0398(13) Uani 1 1 d . . . . .
H36A H 0.5714 0.1774 0.2940 0.048 Uiso 1 1 calc R U . . .
H36B H 0.7328 0.1249 0.3001 0.048 Uiso 1 1 calc R U . . .
H36C H 0.6881 0.2408 0.2168 0.048 Uiso 1 1 calc R U . . .
N37 N 0.3354(4) 0.6108(4) 0.1628(3) 0.0307(9) Uani 1 1 d . . . . .
N38 N 0.3516(4) 0.5475(4) 0.1090(3) 0.0313(9) Uani 1 1 d . . . . .
C39 C 0.2561(5) 0.5866(5) 0.0437(3) 0.0293(11) Uani 1 1 d . . . . .
C40 C 0.2781(5) 0.5241(5) -0.0196(3) 0.0372(12) Uani 1 1 d . . . . .
H40 H 0.3566 0.4628 -0.0193 0.045 Uiso 1 1 calc R U . . .
C41 C 0.1877(5) 0.5493(5) -0.0833(3) 0.0371(12) Uani 1 1 d . . . . .
H41 H 0.2030 0.5031 -0.1253 0.044 Uiso 1 1 calc R U . . .
C42 C 0.0751(5) 0.6411(5) -0.0867(3) 0.0326(11) Uani 1 1 d . . . . .
C43 C 0.0550(5) 0.7057(5) -0.0240(3) 0.0372(12) Uani 1 1 d . . . . .
H43 H -0.0206 0.7703 -0.0262 0.045 Uiso 1 1 calc R U . . .
C44 C 0.1425(5) 0.6781(5) 0.0417(3) 0.0341(11) Uani 1 1 d . . . . .
H44 H 0.1250 0.7214 0.0851 0.041 Uiso 1 1 calc R U . . .
C45 C -0.0244(5) 0.6684(5) -0.1563(3) 0.0400(13) Uani 1 1 d . . . . .
H45A H 0.0234 0.7178 -0.2119 0.048 Uiso 1 1 calc R U . . .
H45B H -0.1076 0.7209 -0.1419 0.048 Uiso 1 1 calc R U . . .
H45C H -0.0536 0.5841 -0.1599 0.048 Uiso 1 1 calc R U . . .
O100 O 0.7966(4) 1.1622(3) 0.4854(3) 0.0389(8) Uani 1 1 d D . . . .
H10A H 0.802(6) 1.190(6) 0.527(3) 0.06(2) Uiso 1 1 d D . . . .
H10B H 0.777(7) 1.225(5) 0.443(3) 0.07(2) Uiso 1 1 d D . . . .

loop_
_atom_site_aniso_label
_atom_site_aniso_U_11
_atom_site_aniso_U_22
_atom_site_aniso_U_33
_atom_site_aniso_U_23
_atom_site_aniso_U_13
_atom_site_aniso_U_12
Cu 0.0271(3) 0.0226(3) 0.0279(3) -0.0053(3) -0.0057(2) -0.0029(2)
O1 0.0288(17) 0.0249(18) 0.0262(17) -0.0061(14) -0.0100(14) -0.0032(13)
C2 0.023(2) 0.030(3) 0.026(3) -0.008(2) 0.001(2) -0.0050(18)
C3 0.030(2) 0.025(3) 0.032(3) -0.008(2) -0.005(2) -0.0048(19)
C4 0.034(3) 0.029(3) 0.032(3) -0.005(2) -0.008(2) -0.002(2)
C5 0.029(2) 0.036(3) 0.026(3) -0.007(2) -0.006(2) -0.005(2)
C6 0.027(2) 0.033(3) 0.029(3) -0.011(2) -0.001(2) -0.010(2)
C7 0.030(2) 0.019(2) 0.028(3) -0.005(2) 0.000(2) -0.0071(19)
O8 0.047(2) 0.0232(18) 0.040(2) -0.0072(16) -0.0181(17) -0.0037(15)
C9 0.062(4) 0.022(3) 0.052(4) -0.005(2) -0.025(3) -0.001(2)
N10 0.029(2) 0.039(3) 0.027(2) -0.006(2) -0.0057(17) -0.0022(17)
N11 0.036(2) 0.036(3) 0.035(2) -0.006(2) -0.0117(19) -0.0018(18)
C12 0.034(3) 0.030(3) 0.030(3) -0.009(2) -0.009(2) 0.002(2)
C13 0.042(3) 0.034(3) 0.046(3) -0.010(3) -0.019(3) -0.003(2)
C14 0.052(3) 0.035(3) 0.039(3) -0.004(2) -0.017(3) -0.008(2)
C15 0.037(3) 0.035(3) 0.037(3) -0.012(2) -0.009(2) 0.002(2)
C16 0.038(3) 0.034(3) 0.042(3) -0.009(2) -0.015(2) -0.005(2)
C17 0.036(3) 0.035(3) 0.037(3) -0.006(2) -0.007(2) -0.005(2)
C18 0.059(3) 0.045(3) 0.038(3) -0.009(3) -0.022(3) -0.002(3)
C19 0.023(2) 0.025(3) 0.033(3) -0.012(2) -0.002(2) -0.0090(18)
N20 0.028(2) 0.022(2) 0.029(2) -0.0066(18) 0.0001(17) -0.0039(16)
C21 0.030(3) 0.024(3) 0.056(3) -0.007(3) -0.007(2) -0.009(2)
C22 0.038(3) 0.034(3) 0.072(4) -0.029(3) -0.010(3) -0.002(2)
O23 0.054(3) 0.035(3) 0.034(3) -0.009(2) -0.011(2) -0.016(3)
O24 0.050(7) 0.012(5) 0.025(6) 0.011(4) -0.014(5) -0.008(4)
C25 0.031(3) 0.044(3) 0.042(3) -0.024(3) -0.002(2) 0.000(2)
N26 0.029(2) 0.028(2) 0.024(2) -0.0070(18) -0.0007(17) -0.0065(16)
C27 0.028(2) 0.020(2) 0.030(3) -0.007(2) -0.001(2) -0.0055(18)
C28 0.025(2) 0.027(3) 0.022(2) -0.002(2) -0.0036(19) -0.0029(19)
C29 0.028(2) 0.027(3) 0.026(2) -0.009(2) -0.001(2) -0.0063(19)
C30 0.029(2) 0.026(3) 0.032(3) -0.009(2) -0.003(2) -0.0046(19)
C31 0.031(2) 0.033(3) 0.029(3) -0.012(2) -0.003(2) -0.008(2)
C32 0.023(2) 0.030(3) 0.027(3) -0.003(2) -0.004(2) -0.0036(19)
C33 0.026(2) 0.027(3) 0.026(3) -0.007(2) -0.0016(19) -0.0033(19)
O34 0.0304(17) 0.0251(18) 0.0315(19) -0.0066(15) -0.0095(15) -0.0006(13)
O35 0.0385(19) 0.0302(19) 0.038(2) -0.0154(16) -0.0143(16) 0.0061(15)
C36 0.052(3) 0.029(3) 0.043(3) -0.015(2) -0.011(3) 0.001(2)
N37 0.033(2) 0.031(2) 0.028(2) -0.0076(19) -0.0050(17) -0.0055(17)
N38 0.029(2) 0.036(2) 0.029(2) -0.0072(19) -0.0047(17) -0.0065(17)
C39 0.029(2) 0.029(3) 0.028(3) -0.004(2) -0.005(2) -0.005(2)
C40 0.036(3) 0.043(3) 0.035(3) -0.015(2) -0.011(2) 0.009(2)
C41 0.042(3) 0.037(3) 0.034(3) -0.012(2) -0.009(2) 0.002(2)
C42 0.035(3) 0.029(3) 0.030(3) -0.001(2) -0.005(2) -0.007(2)
C43 0.035(3) 0.034(3) 0.042(3) -0.010(2) -0.007(2) 0.002(2)
C44 0.038(3) 0.035(3) 0.031(3) -0.011(2) -0.004(2) -0.003(2)
C45 0.044(3) 0.038(3) 0.033(3) -0.001(2) -0.012(2) -0.004(2)
O100 0.046(2) 0.0277(19) 0.047(2) -0.012(2) -0.0160(19) -0.0039(16)

loop_
_atom_type_symbol
_atom_type_description
_atom_type_scat_dispersion_real
_atom_type_scat_dispersion_imag
_atom_type_scat_source
C C 0.0033 0.0016 'International Tables Vol C Tables 4.2.6.8 and 6.1.1.4'
H H 0.0000 0.0000 'International Tables Vol C Tables 4.2.6.8 and 6.1.1.4'
N N 0.0061 0.0033 'International Tables Vol C Tables 4.2.6.8 and 6.1.1.4'
O O 0.0106 0.0060 'International Tables Vol C Tables 4.2.6.8 and 6.1.1.4'
Cu Cu 0.3201 1.2651 'International Tables Vol C Tables 4.2.6.8 and 6.1.1.4'

loop_
_geom_angle_atom_site_label_1
_geom_angle_atom_site_label_2
_geom_angle_atom_site_label_3
_geom_angle
O34 Cu O1 87.59(12)
O34 Cu N26 93.99(14)
O1 Cu N26 158.50(15)
O34 Cu N20 158.55(15)
O1 Cu N20 93.99(15)
N26 Cu N20 92.30(14)
C2 O1 Cu 126.2(3)
O1 C2 C7 125.1(4)
O1 C2 C3 117.4(4)
C7 C2 C3 117.4(4)
C4 C3 O8 125.0(4)
C4 C3 C2 121.7(4)
O8 C3 C2 113.3(4)
C3 C4 C5 120.0(5)
C3 C4 H4 120.0
C5 C4 H4 120.0
C6 C5 C4 120.0(4)
C6 C5 N10 116.8(4)
C4 C5 N10 123.3(4)
C5 C6 C7 120.6(4)
C5 C6 H6 119.7
C7 C6 H6 119.7
C2 C7 C6 120.2(4)
C2 C7 C19 122.3(4)
C6 C7 C19 117.4(4)
C3 O8 C9 116.8(4)
O8 C9 H9A 109.5
O8 C9 H9B 109.5
H9A C9 H9B 109.5
O8 C9 H9C 109.5
H9A C9 H9C 109.5
H9B C9 H9C 109.5
N11 N10 C5 112.9(4)
N10 N11 C12 114.1(4)
C13 C12 C17 119.6(5)
C13 C12 N11 115.0(4)
C17 C12 N11 125.4(5)
C14 C13 C12 120.0(5)
C14 C13 H13 120.0
C12 C13 H13 120.0
C15 C14 C13 121.5(5)
C15 C14 H14 119.3
C13 C14 H14 119.3
C14 C15 C16 118.1(5)
C14 C15 C18 121.7(5)
C16 C15 C18 120.2(5)
C17 C16 C15 121.2(5)
C17 C16 H16 119.4
C15 C16 H16 119.4
C16 C17 C12 119.7(5)
C16 C17 H17 120.2
C12 C17 H17 120.2
C15 C18 H18A 109.5
C15 C18 H18B 109.5
H18A C18 H18B 109.5
C15 C18 H18C 109.5
H18A C18 H18C 109.5
H18B C18 H18C 109.5
N20 C19 C7 125.9(4)
N20 C19 H19 117.1
C7 C19 H19 117.1
C19 N20 C21 119.3(4)
C19 N20 Cu 125.1(3)
C21 N20 Cu 114.9(3)
N20 C21 C22 115.4(4)
N20 C21 H21A 108.4
C22 C21 H21A 108.4
N20 C21 H21B 108.4
C22 C21 H21B 108.4
H21A C21 H21B 107.5
O24 C22 C25 109.7(7)
O23 C22 C25 107.8(5)
O24 C22 C21 111.7(7)
O23 C22 C21 116.4(5)
C25 C22 C21 114.5(4)
C22 O23 H23 109.5
C22 O24 H24 109.5
N26 C25 C22 114.2(4)
N26 C25 H25A 108.7
C22 C25 H25A 108.7
N26 C25 H25B 108.7
C22 C25 H25B 108.7
H25A C25 H25B 107.6
C27 N26 C25 117.7(4)
C27 N26 Cu 125.0(3)
C25 N26 Cu 116.7(3)
N26 C27 C28 125.8(4)
N26 C27 H27 117.1
C28 C27 H27 117.1
C29 C28 C33 119.3(4)
C29 C28 C27 122.7(4)
C33 C28 C27 118.0(4)
O34 C29 C28 124.9(4)
O34 C29 C30 117.2(4)
C28 C29 C30 117.9(4)
O35 C30 C31 124.6(4)
O35 C30 C29 114.1(4)
C31 C30 C29 121.4(4)
C30 C31 C32 119.9(4)
C30 C31 H31 120.1
C32 C31 H31 120.1
C33 C32 C31 120.1(4)
C33 C32 N37 117.0(4)
C31 C32 N37 123.0(4)
C32 C33 C28 121.4(4)
C32 C33 H33 119.3
C28 C33 H33 119.3
C29 O34 Cu 126.6(3)
C30 O35 C36 117.1(4)
O35 C36 H36A 109.5
O35 C36 H36B 109.5
H36A C36 H36B 109.5
O35 C36 H36C 109.5
H36A C36 H36C 109.5
H36B C36 H36C 109.5
N38 N37 C32 113.3(4)
N37 N38 C39 115.2(4)
C40 C39 C44 119.0(4)
C40 C39 N38 116.1(4)
C44 C39 N38 124.9(4)
C39 C40 C41 120.9(5)
C39 C40 H40 119.5
C41 C40 H40 119.5
C40 C41 C42 120.6(5)
C40 C41 H41 119.7
C42 C41 H41 119.7
C41 C42 C43 118.2(4)
C41 C42 C45 120.7(5)
C43 C42 C45 121.0(4)
C44 C43 C42 121.6(5)
C44 C43 H43 119.2
C42 C43 H43 119.2
C43 C44 C39 119.6(5)
C43 C44 H44 120.2
C39 C44 H44 120.2
C42 C45 H45A 109.5
C42 C45 H45B 109.5
H45A C45 H45B 109.5
C42 C45 H45C 109.5
H45A C45 H45C 109.5
H45B C45 H45C 109.5
H10A O100 H10B 110(6)

loop_
_geom_bond_atom_site_label_1
_geom_bond_atom_site_label_2
_geom_bond_distance
Cu O34 1.900(3)
Cu O1 1.901(3)
Cu N26 1.946(4)
Cu N20 1.950(4)
O1 C2 1.321(5)
C2 C7 1.406(6)
C2 C3 1.431(7)
C3 C4 1.361(6)
C3 O8 1.374(6)
C4 C5 1.407(7)
C4 H4 0.9500
C5 C6 1.374(7)
C5 N10 1.424(6)
C6 C7 1.407(6)
C6 H6 0.9500
C7 C19 1.449(6)
O8 C9 1.432(6)
C9 H9A 0.9800
C9 H9B 0.9800
C9 H9C 0.9800
N10 N11 1.266(6)
N11 C12 1.429(6)
C12 C13 1.378(7)
C12 C17 1.382(7)
C13 C14 1.377(7)
C13 H13 0.9500
C14 C15 1.375(7)
C14 H14 0.9500
C15 C16 1.387(7)
C15 C18 1.513(7)
C16 C17 1.382(7)
C16 H16 0.9500
C17 H17 0.9500
C18 H18A 0.9800
C18 H18B 0.9800
C18 H18C 0.9800
C19 N20 1.287(6)
C19 H19 0.9500
N20 C21 1.473(6)
C21 C22 1.525(7)
C21 H21A 0.9900
C21 H21B 0.9900
C22 O24 1.274(11)
C22 O23 1.381(7)
C22 C25 1.498(7)
O23 H23 0.8400
O24 H24 0.8400
C25 N26 1.464(6)
C25 H25A 0.9900
C25 H25B 0.9900
N26 C27 1.291(6)
C27 C28 1.436(6)
C27 H27 0.9500
C28 C29 1.415(6)
C28 C33 1.416(6)
C29 O34 1.310(5)
C29 C30 1.432(6)
C30 O35 1.366(5)
C30 C31 1.372(6)
C31 C32 1.410(7)
C31 H31 0.9500
C32 C33 1.366(6)
C32 N37 1.420(6)
C33 H33 0.9500
O35 C36 1.423(6)
C36 H36A 0.9800
C36 H36B 0.9800
C36 H36C 0.9800
N37 N38 1.250(5)
N38 C39 1.429(6)
C39 C40 1.380(7)
C39 C44 1.391(7)
C40 C41 1.381(7)
C40 H40 0.9500
C41 C42 1.384(7)
C41 H41 0.9500
C42 C43 1.386(7)
C42 C45 1.513(7)
C43 C44 1.384(7)
C43 H43 0.9500
C44 H44 0.9500
C45 H45A 0.9800
C45 H45B 0.9800
C45 H45C 0.9800
O100 H10A 0.828(10)
O100 H10B 0.828(10)
